data_7118679
loop_
_publ_author_name
'Ding, Ransheng'
'Wolf, Christian'

_publ_section_title
;
 Catalytic insertion of aldehydes into dihalonitroacetophenones via
 sequential bond scission-aldol reaction-acyl transfer.
;
_journal_issue 17
_journal_name_full 'Chemical communications (Cambridge, England)'
_journal_page_first 3576
_journal_page_last 3579
_journal_paper_doi 10.1039/c5cc09753c
_journal_volume 52
_journal_year 2016
_chemical_formula_moiety 'C15 H10 Cl2 N2 O6'
_chemical_formula_sum 'C15 H10 Cl2 N2 O6'
_chemical_formula_weight 385.15
_chemical_name_systematic '2,2-dichloro-2-nitro-1-(2-nitrophenyl)ethyl benzoate'
_space_group_crystal_system triclinic
_space_group_IT_number 2
_space_group_name_Hall '-P 1'
_space_group_name_H-M_alt 'P -1'
_symmetry_space_group_name_Hall '-P 1'
_symmetry_space_group_name_H-M 'P -1'
_atom_sites_solution_hydrogens geom
_audit_creation_method SHELXL-2014/7
_audit_update_record
;
2015-09-15 deposited with the CCDC.
2016-02-01 downloaded from the CCDC.
;
_cell_angle_alpha 88.1220(10)
_cell_angle_beta 80.5890(10)
_cell_angle_gamma 67.2930(10)
_cell_formula_units_Z 2
_cell_length_a 6.9802(7)
_cell_length_b 7.0738(7)
_cell_length_c 17.9149(18)
_cell_measurement_reflns_used 10417
_cell_measurement_temperature 100(2)
_cell_measurement_theta_max 59.447
_cell_measurement_theta_min 4.612
_cell_volume 804.58(14)
_computing_cell_refinement 'SAINT v.8.34A, Bruker-AXS'
_computing_data_collection 'APEX 2, Bruker-AXS'
_computing_data_reduction 'SAINT v.8.34A, Bruker-AXS'
_computing_molecular_graphics 'X-SEED, L.Barbour (1999)'
_computing_structure_refinement 'SHELXL-2014/7 (Sheldrick, 2014)'
_computing_structure_solution 'SHELXS-Version 2013/1, G. Sheldrick'
_diffrn_ambient_temperature 100(2)
_diffrn_measured_fraction_theta_full 0.964
_diffrn_measured_fraction_theta_max 0.958
_diffrn_measurement_device_type 'Bruker APEXII CCD'
_diffrn_measurement_method 'omega scans'
_diffrn_radiation_type MoK\a
_diffrn_radiation_wavelength 0.71073
_diffrn_reflns_av_R_equivalents 0.0220
_diffrn_reflns_av_unetI/netI 0.0230
_diffrn_reflns_laue_measured_fraction_full 0.964
_diffrn_reflns_laue_measured_fraction_max 0.958
_diffrn_reflns_limit_h_max 9
_diffrn_reflns_limit_h_min -9
_diffrn_reflns_limit_k_max 9
_diffrn_reflns_limit_k_min -9
_diffrn_reflns_limit_l_max 23
_diffrn_reflns_limit_l_min -23
_diffrn_reflns_number 10203
_diffrn_reflns_point_group_measured_fraction_full 0.964
_diffrn_reflns_point_group_measured_fraction_max 0.958
_diffrn_reflns_theta_full 25.000
_diffrn_reflns_theta_max 27.999
_diffrn_reflns_theta_min 2.306
_exptl_absorpt_coefficient_mu 0.440
_exptl_absorpt_correction_T_max 0.7459
_exptl_absorpt_correction_T_min 0.5865
_exptl_absorpt_correction_type multi-scan
_exptl_absorpt_process_details 'SADABS-2012/1, G. Sheldrick'
_exptl_crystal_colour Yellow
_exptl_crystal_density_diffrn 1.590
_exptl_crystal_description Prism
_exptl_crystal_F_000 392
_exptl_crystal_recrystallization_method 'Re-crystallisation from solvent: diisopropyl ether, THF'
_exptl_crystal_size_max 0.12
_exptl_crystal_size_mid 0.07
_exptl_crystal_size_min 0.03
_refine_diff_density_max 0.393
_refine_diff_density_min -0.469
_refine_diff_density_rms 0.079
_refine_ls_extinction_method none
_refine_ls_goodness_of_fit_ref 1.107
_refine_ls_hydrogen_treatment constr
_refine_ls_matrix_type full
_refine_ls_number_parameters 226
_refine_ls_number_reflns 3728
_refine_ls_number_restraints 0
_refine_ls_restrained_S_all 1.107
_refine_ls_R_factor_all 0.0327
_refine_ls_R_factor_gt 0.0315
_refine_ls_shift/su_max 0.000
_refine_ls_shift/su_mean 0.000
_refine_ls_structure_factor_coef Fsqd
_refine_ls_weighting_details 'w=1/[\s^2^(Fo^2^)+(0.0596P)^2^+0.4403P] where P=(Fo^2^+2Fc^2^)/3'
_refine_ls_weighting_scheme calc
_refine_ls_wR_factor_gt 0.1024
_refine_ls_wR_factor_ref 0.1038
_reflns_Friedel_coverage 0.000
_reflns_number_gt 3546
_reflns_number_total 3728
_reflns_threshold_expression 'I > 2\s(I)'
_cod_data_source_file c5cc09753c2.cif
_cod_data_source_block 15231_2
_cod_depositor_comments
;
Adding full bibliography for 7118679--7118680.cif.

2018-03-15
Z value and formula fixed to values more according to usual
chemical conventions.                 miguel
;
_cod_original_formula_sum 'C30 H20 Cl4 N4 O12'
_cod_original_formula_weight 770.30
_cod_original_formula_moiety 'C30 H20 Cl4 N4 O12'
_cod_original_formula_units_Z 1
_cod_database_code 7118679
_shelx_shelxl_version_number 2014/7
_shelx_space_group_comment
;
The symmetry employed for this shelxl refinement is uniquely defined
by the following loop, which should always be used as a source of
symmetry information in preference to the above space-group names.
They are only intended as comments.
;

loop_
_space_group_symop_operation_xyz
'x, y, z'
'-x, -y, -z'

loop_
_atom_site_label
_atom_site_type_symbol
_atom_site_fract_x
_atom_site_fract_y
_atom_site_fract_z
_atom_site_U_iso_or_equiv
_atom_site_adp_type
_atom_site_occupancy
_atom_site_site_symmetry_order
_atom_site_calc_flag
_atom_site_refinement_flags_posn
_atom_site_refinement_flags_adp
Cl1 Cl 0.44504(5) 0.21395(5) 0.13191(2) 0.01725(11) Uani 1 1 d . .
Cl2 Cl 0.19194(6) 0.55517(5) 0.23738(2) 0.02083(11) Uani 1 1 d . .
O1 O 0.20824(18) 0.04864(17) -0.00422(6) 0.0222(2) Uani 1 1 d . .
O2 O 0.16841(18) -0.07941(16) 0.10620(6) 0.0218(2) Uani 1 1 d . .
O3 O 0.44586(18) -0.01292(17) 0.27850(7) 0.0235(2) Uani 1 1 d . .
O4 O 0.4500(2) 0.2650(2) 0.32476(8) 0.0319(3) Uani 1 1 d . .
O5 O -0.02037(16) 0.27783(15) 0.29908(6) 0.0152(2) Uani 1 1 d . .
O6 O -0.0654(2) -0.02233(18) 0.30522(7) 0.0248(3) Uani 1 1 d . .
N1 N 0.12748(18) 0.06417(18) 0.06287(7) 0.0155(2) Uani 1 1 d . .
N2 N 0.40256(19) 0.1718(2) 0.28033(7) 0.0184(3) Uani 1 1 d . .
C1 C -0.0597(2) 0.3343(2) 0.16670(8) 0.0132(3) Uani 1 1 d . .
C2 C -0.2246(2) 0.5225(2) 0.18880(9) 0.0169(3) Uani 1 1 d . .
H2 H -0.2480 0.5746 0.2391 0.020 Uiso 1 1 calc R U
C3 C -0.3549(2) 0.6345(2) 0.13861(9) 0.0188(3) Uani 1 1 d . .
H3 H -0.4683 0.7601 0.1553 0.023 Uiso 1 1 calc R U
C4 C -0.3208(2) 0.5647(2) 0.06427(9) 0.0180(3) Uani 1 1 d . .
H4 H -0.4091 0.6435 0.0300 0.022 Uiso 1 1 calc R U
C5 C -0.1577(2) 0.3796(2) 0.03995(8) 0.0159(3) Uani 1 1 d . .
H5 H -0.1316 0.3312 -0.0110 0.019 Uiso 1 1 calc R U
C6 C -0.0328(2) 0.2659(2) 0.09181(8) 0.0134(3) Uani 1 1 d . .
C7 C 0.0853(2) 0.2251(2) 0.22258(8) 0.0133(3) Uani 1 1 d . .
H7 H 0.1393 0.0734 0.2134 0.016 Uiso 1 1 calc R U
C8 C 0.2717(2) 0.2940(2) 0.21847(8) 0.0141(3) Uani 1 1 d . .
C9 C -0.0826(2) 0.1328(2) 0.33618(8) 0.0154(3) Uani 1 1 d . .
C10 C -0.1678(2) 0.1939(2) 0.41705(8) 0.0150(3) Uani 1 1 d . .
C11 C -0.2431(2) 0.0636(2) 0.46168(9) 0.0189(3) Uani 1 1 d . .
H11 H -0.2424 -0.0571 0.4397 0.023 Uiso 1 1 calc R U
C12 C -0.3187(2) 0.1112(3) 0.53807(9) 0.0231(3) Uani 1 1 d . .
H12 H -0.3702 0.0232 0.5686 0.028 Uiso 1 1 calc R U
C13 C -0.3191(2) 0.2884(3) 0.57013(9) 0.0237(3) Uani 1 1 d . .
H13 H -0.3707 0.3205 0.6225 0.028 Uiso 1 1 calc R U
C14 C -0.2447(2) 0.4181(3) 0.52594(9) 0.0233(3) Uani 1 1 d . .
H14 H -0.2451 0.5384 0.5482 0.028 Uiso 1 1 calc R U
C15 C -0.1694(2) 0.3723(2) 0.44907(9) 0.0187(3) Uani 1 1 d . .
H15 H -0.1195 0.4615 0.4186 0.022 Uiso 1 1 calc R U

loop_
_atom_site_aniso_label
_atom_site_aniso_U_11
_atom_site_aniso_U_22
_atom_site_aniso_U_33
_atom_site_aniso_U_23
_atom_site_aniso_U_13
_atom_site_aniso_U_12
Cl1 0.01673(17) 0.02183(18) 0.01373(18) -0.00110(13) -0.00052(12) -0.00866(13)
Cl2 0.02186(18) 0.01403(17) 0.0277(2) -0.00349(14) -0.00485(14) -0.00748(13)
O1 0.0230(5) 0.0240(5) 0.0170(5) -0.0070(4) 0.0044(4) -0.0089(4)
O2 0.0285(6) 0.0132(5) 0.0202(6) -0.0013(4) -0.0099(4) -0.0019(4)
O3 0.0266(6) 0.0197(5) 0.0211(6) 0.0037(4) -0.0085(4) -0.0040(4)
O4 0.0321(6) 0.0333(7) 0.0290(7) -0.0097(5) -0.0173(5) -0.0056(5)
O5 0.0186(5) 0.0142(4) 0.0115(5) -0.0020(4) 0.0002(4) -0.0056(4)
O6 0.0327(6) 0.0208(5) 0.0221(6) -0.0058(4) 0.0042(5) -0.0144(5)
N1 0.0148(5) 0.0152(5) 0.0173(6) -0.0036(4) -0.0042(4) -0.0058(4)
N2 0.0141(5) 0.0217(6) 0.0163(6) -0.0033(5) -0.0040(4) -0.0027(4)
C1 0.0131(6) 0.0125(6) 0.0142(6) -0.0001(5) -0.0025(5) -0.0050(5)
C2 0.0157(6) 0.0142(6) 0.0183(7) -0.0028(5) -0.0018(5) -0.0033(5)
C3 0.0158(6) 0.0132(6) 0.0248(8) -0.0003(5) -0.0038(5) -0.0025(5)
C4 0.0178(6) 0.0161(6) 0.0213(7) 0.0055(5) -0.0074(5) -0.0066(5)
C5 0.0186(6) 0.0169(6) 0.0156(7) 0.0015(5) -0.0054(5) -0.0095(5)
C6 0.0132(6) 0.0109(6) 0.0165(7) -0.0010(5) -0.0024(5) -0.0050(5)
C7 0.0140(6) 0.0128(6) 0.0123(6) -0.0016(5) -0.0015(5) -0.0045(5)
C8 0.0158(6) 0.0140(6) 0.0123(6) 0.0001(5) -0.0033(5) -0.0052(5)
C9 0.0126(6) 0.0151(6) 0.0175(7) 0.0004(5) -0.0034(5) -0.0040(5)
C10 0.0124(6) 0.0188(6) 0.0125(6) 0.0004(5) -0.0026(5) -0.0042(5)
C11 0.0169(6) 0.0228(7) 0.0181(7) 0.0030(5) -0.0047(5) -0.0081(5)
C12 0.0187(7) 0.0327(8) 0.0181(8) 0.0062(6) -0.0038(6) -0.0103(6)
C13 0.0186(7) 0.0363(9) 0.0126(7) -0.0017(6) -0.0014(5) -0.0071(6)
C14 0.0216(7) 0.0289(8) 0.0175(7) -0.0067(6) -0.0024(6) -0.0075(6)
C15 0.0181(6) 0.0209(7) 0.0166(7) -0.0015(5) -0.0021(5) -0.0069(5)

loop_
_atom_type_symbol
_atom_type_description
_atom_type_scat_dispersion_real
_atom_type_scat_dispersion_imag
_atom_type_scat_source
C C 0.0033 0.0016 'International Tables Vol C Tables 4.2.6.8 and 6.1.1.4'
H H 0.0000 0.0000 'International Tables Vol C Tables 4.2.6.8 and 6.1.1.4'
N N 0.0061 0.0033 'International Tables Vol C Tables 4.2.6.8 and 6.1.1.4'
O O 0.0106 0.0060 'International Tables Vol C Tables 4.2.6.8 and 6.1.1.4'
Cl Cl 0.1484 0.1585 'International Tables Vol C Tables 4.2.6.8 and 6.1.1.4'

loop_
_geom_angle_atom_site_label_1
_geom_angle_atom_site_label_2
_geom_angle_atom_site_label_3
_geom_angle
C9 O5 C7 116.01(10)
O2 N1 O1 123.76(12)
O2 N1 C6 118.58(12)
O1 N1 C6 117.63(12)
O4 N2 O3 126.22(13)
O4 N2 C8 118.80(12)
O3 N2 C8 114.98(11)
C2 C1 C6 116.71(12)
C2 C1 C7 118.83(12)
C6 C1 C7 124.34(12)
C3 C2 C1 121.26(13)
C3 C2 H2 119.4
C1 C2 H2 119.4
C4 C3 C2 120.58(13)
C4 C3 H3 119.7
C2 C3 H3 119.7
C3 C4 C5 119.91(13)
C3 C4 H4 120.0
C5 C4 H4 120.0
C4 C5 C6 118.71(13)
C4 C5 H5 120.6
C6 C5 H5 120.6
C5 C6 C1 122.77(12)
C5 C6 N1 115.28(12)
C1 C6 N1 121.92(12)
O5 C7 C1 111.23(11)
O5 C7 C8 103.29(10)
C1 C7 C8 112.23(11)
O5 C7 H7 110.0
C1 C7 H7 110.0
C8 C7 H7 110.0
C7 C8 N2 105.95(11)
C7 C8 Cl2 113.07(9)
N2 C8 Cl2 108.93(9)
C7 C8 Cl1 111.26(9)
N2 C8 Cl1 104.99(9)
Cl2 C8 Cl1 112.10(8)
O6 C9 O5 122.57(14)
O6 C9 C10 126.32(14)
O5 C9 C10 111.11(12)
C11 C10 C15 120.28(13)
C11 C10 C9 117.64(13)
C15 C10 C9 122.07(13)
C12 C11 C10 119.76(14)
C12 C11 H11 120.1
C10 C11 H11 120.1
C11 C12 C13 119.99(15)
C11 C12 H12 120.0
C13 C12 H12 120.0
C14 C13 C12 120.37(15)
C14 C13 H13 119.8
C12 C13 H13 119.8
C13 C14 C15 120.11(15)
C13 C14 H14 119.9
C15 C14 H14 119.9
C14 C15 C10 119.50(15)
C14 C15 H15 120.3
C10 C15 H15 120.3

loop_
_geom_bond_atom_site_label_1
_geom_bond_atom_site_label_2
_geom_bond_distance
Cl1 C8 1.7620(14)
Cl2 C8 1.7386(14)
O1 N1 1.2303(17)
O2 N1 1.2298(17)
O3 N2 1.2223(17)
O4 N2 1.2113(17)
O5 C9 1.3739(17)
O5 C7 1.4324(16)
O6 C9 1.2011(18)
N1 C6 1.4773(17)
N2 C8 1.5713(18)
C1 C2 1.3988(18)
C1 C6 1.3999(19)
C1 C7 1.5166(18)
C2 C3 1.388(2)
C2 H2 0.9500
C3 C4 1.387(2)
C3 H3 0.9500
C4 C5 1.388(2)
C4 H4 0.9500
C5 C6 1.3946(19)
C5 H5 0.9500
C7 C8 1.5463(19)
C7 H7 1.0000
C9 C10 1.4833(19)
C10 C11 1.398(2)
C10 C15 1.398(2)
C11 C12 1.386(2)
C11 H11 0.9500
C12 C13 1.395(2)
C12 H12 0.9500
C13 C14 1.387(2)
C13 H13 0.9500
C14 C15 1.393(2)
C14 H14 0.9500
C15 H15 0.9500
